data_7719910
loop_
_publ_author_name
'Ali, Wajid'
'Anwar, Muhammad Usman'
'Bakhshi, Hamed'
'Jabbar, Abdul'
'Rawson, Jeremy Michael'
'Al-Harrasi, Ahmed'
'Pilkington, Melanie'

_publ_section_title
;
 Nickel and Copper Complexes of a New Multidentate Ligand: Synthesis,
 Characterization and Magneto-structural investigations
;
_journal_name_full 'Dalton Transactions'
_journal_paper_doi 10.1039/D5DT02226F
_journal_year 2025
_chemical_formula_sum 'C23 H27 Cl4 Cu3 N7 O22'
_chemical_formula_weight 1085.93
_space_group_crystal_system triclinic
_space_group_IT_number 2
_space_group_name_Hall '-P 1'
_space_group_name_H-M_alt 'P -1'
_atom_sites_solution_hydrogens mixed
_audit_creation_method
;FinalCif 2024.9-0 by Daniel Kratzert, Freiburg 2025, 
https://dkratzert.de/finalcif.html
;
_audit_update_record
;
2025-09-16 deposited with the CCDC.	2025-11-20 downloaded from the CCDC.
;
_cell_angle_alpha 93.7520(10)
_cell_angle_beta 110.7050(10)
_cell_angle_gamma 111.2550(10)
_cell_formula_units_Z 2
_cell_length_a 11.1751(2)
_cell_length_b 13.0016(3)
_cell_length_c 14.9836(3)
_cell_measurement_reflns_used 9973
_cell_measurement_temperature 296(2)
_cell_measurement_theta_max 26.3315
_cell_measurement_theta_min 2.8585
_cell_measurement_wavelength 0.71073
_cell_volume 1850.50(7)
_computing_data_reduction SAINT
_computing_molecular_graphics 'shelXle (C.B. Huebschle, rev 1503)'
_computing_structure_refinement 'SHELXL-2019/2 (Sheldrick, 2019)'
_computing_structure_solution 'SHELXT 2018/2 (Sheldrick, 2018)'
_diffrn_ambient_environment N~2~
_diffrn_ambient_temperature 296(2)
_diffrn_detector CPAD
_diffrn_detector_type 'Bruker PHOTON III'
_diffrn_measured_fraction_theta_full 0.998
_diffrn_measured_fraction_theta_max 0.993
_diffrn_measurement_device 'KAPPA diffractometer'
_diffrn_measurement_device_type 'Bruker D8 QUEST'
_diffrn_measurement_method '\w and \f scans'
_diffrn_measurement_specimen_support 'MiTeGen micromount'
_diffrn_radiation_monochromator 'flat graphite'
_diffrn_radiation_probe x-ray
_diffrn_radiation_type 'Mo K\a'
_diffrn_radiation_wavelength 0.71073
_diffrn_reflns_av_R_equivalents 0.0484
_diffrn_reflns_av_unetI/netI 0.0323
_diffrn_reflns_Laue_measured_fraction_full 0.998
_diffrn_reflns_Laue_measured_fraction_max 0.993
_diffrn_reflns_limit_h_max 13
_diffrn_reflns_limit_h_min -13
_diffrn_reflns_limit_k_max 16
_diffrn_reflns_limit_k_min -16
_diffrn_reflns_limit_l_max 18
_diffrn_reflns_limit_l_min -18
_diffrn_reflns_number 44769
_diffrn_reflns_point_group_measured_fraction_full 0.998
_diffrn_reflns_point_group_measured_fraction_max 0.993
_diffrn_reflns_theta_full 25.242
_diffrn_reflns_theta_max 26.437
_diffrn_reflns_theta_min 2.858
_diffrn_source 'sealed tube'
_diffrn_source_current 40.0
_diffrn_source_voltage 50
_exptl_absorpt_coefficient_mu 2.095
_exptl_absorpt_correction_T_max 0.7454
_exptl_absorpt_correction_T_min 0.6513
_exptl_absorpt_correction_type multi-scan
_exptl_crystal_colour blue
_exptl_crystal_density_diffrn 1.949
_exptl_crystal_description plate
_exptl_crystal_F_000 1090
_exptl_crystal_size_max 0.152
_exptl_crystal_size_mid 0.143
_exptl_crystal_size_min 0.045
_refine_diff_density_max 1.592
_refine_diff_density_min -1.001
_refine_diff_density_rms 0.117
_refine_ls_extinction_method none
_refine_ls_goodness_of_fit_ref 1.052
_refine_ls_hydrogen_treatment mixed
_refine_ls_matrix_type full
_refine_ls_number_parameters 596
_refine_ls_number_reflns 7566
_refine_ls_number_restraints 145
_refine_ls_restrained_S_all 9.773
_refine_ls_R_factor_all 0.0681
_refine_ls_R_factor_gt 0.0511
_refine_ls_shift/su_max 0.001
_refine_ls_shift/su_mean 0.000
_refine_ls_structure_factor_coef Fsqd
_refine_ls_weighting_details 'w=1/[\s^2^(Fo^2^)+(0.0823P)^2^+5.4672P] where P=(Fo^2^+2Fc^2^)/3'
_refine_ls_weighting_scheme calc
_refine_ls_wR_factor_gt 0.1372
_refine_ls_wR_factor_ref 0.1568
_reflns_Friedel_coverage 0.000
_reflns_number_gt 6032
_reflns_number_total 7566
_reflns_threshold_expression 'I > 2\s(I)'
_cod_data_source_file d5dt02226f2.cif
_cod_data_source_block W2_R1_0m_a
_cod_database_code 7719910
_shelx_shelxl_version_number 2019/3
_shelx_space_group_comment
;
The symmetry employed for this shelxl refinement is uniquely defined
by the following loop, which should always be used as a source of
symmetry information in preference to the above space-group names.
They are only intended as comments.
;
_bruker_diffrn_measurement_temperature_device 'Oxford Cryostream 1000'
_geom_details
; All esds (except the esd in the dihedral angle between two l.s. planes)
 are estimated using the full covariance matrix.  The cell esds are taken
 into account individually in the estimation of esds in distances, angles
 and torsion angles; correlations between esds in cell parameters are only
 used when they are defined by crystal symmetry.  An approximate (isotropic)
 treatment of cell esds is used for estimating esds involving l.s. planes.
;

loop_
_space_group_symop_operation_xyz
'x, y, z'
'-x, -y, -z'

loop_
_atom_site_label
_atom_site_type_symbol
_atom_site_fract_x
_atom_site_fract_y
_atom_site_fract_z
_atom_site_U_iso_or_equiv
_atom_site_adp_type
_atom_site_occupancy
_atom_site_site_symmetry_order
_atom_site_calc_flag
_atom_site_refinement_flags_posn
_atom_site_refinement_flags_adp
_atom_site_refinement_flags_occupancy
_atom_site_disorder_assembly
_atom_site_disorder_group
Cu1 Cu 0.50404(6) 0.80146(5) 0.32854(4) 0.03060(15) Uani 1 1 d . . . . .
Cu2 Cu 0.30669(6) 0.91251(5) 0.53741(4) 0.03327(16) Uani 1 1 d . . . . .
Cu3 Cu 0.58175(6) 0.67114(6) 0.05824(4) 0.04077(18) Uani 1 1 d D . . . .
Cl1 Cl 0.7284(2) 0.47406(15) 0.48555(14) 0.0796(6) Uani 1 1 d D . . . .
Cl2 Cl 0.25608(11) 1.06508(10) 0.57188(9) 0.0372(3) Uani 1 1 d . . . . .
Cl3 Cl 0.74656(17) 0.54565(13) -0.19567(11) 0.0562(4) Uani 1 1 d D . . . .
Cl4 Cl 0.84585(13) 0.97281(12) 0.12500(9) 0.0464(3) Uani 1 1 d D . . . .
O1 O 0.2324(3) 0.9046(3) 0.3941(2) 0.0323(7) Uani 1 1 d . U . . .
O2 O 0.3925(4) 0.9110(3) 0.6710(2) 0.0416(8) Uani 1 1 d . . . . .
O3 O 0.7165(5) 0.7226(3) 0.5989(3) 0.0529(10) Uani 1 1 d . . . . .
H3 H 0.690914 0.665184 0.619530 0.079 Uiso 1 1 calc R U . . .
O4 O 0.4276(3) 0.7168(3) 0.0403(2) 0.0365(7) Uani 1 1 d . . . . .
O5 O 0.7209(4) 0.6150(4) 0.0863(3) 0.0529(10) Uani 1 1 d . . . . .
O6 O 1.1059(3) 0.7810(3) 0.5184(2) 0.0405(8) Uani 1 1 d D . . . .
H6A H 1.106(6) 0.773(5) 0.573(2) 0.049 Uiso 1 1 d D U . . .
O7 O 0.5414(4) 0.6749(3) 0.3945(3) 0.0463(9) Uani 1 1 d D . . . .
H7A H 0.474(4) 0.614(3) 0.372(4) 0.056 Uiso 1 1 d D U . . .
H7B H 0.593(5) 0.689(5) 0.4514(19) 0.056 Uiso 1 1 d D U . . .
O8 O 0.930(3) 0.9868(14) 0.069(2) 0.099(5) Uani 0.722(5) 1 d D . P A 1
O9 O 0.8589(19) 1.0875(8) 0.1354(11) 0.103(4) Uani 0.722(5) 1 d D . P A 1
O10 O 0.7020(5) 0.8965(6) 0.0699(4) 0.0615(17) Uani 0.722(5) 1 d D . P A 1
O11 O 0.9162(8) 0.9417(9) 0.2116(5) 0.0576(18) Uani 0.722(5) 1 d D . P A 1
O12 O 0.6450(17) 0.5627(15) -0.2753(5) 0.069(3) Uani 0.722(5) 1 d D . P A 1
O14 O 0.7590(13) 0.4443(8) -0.2242(6) 0.061(2) Uani 0.722(5) 1 d D . P A 1
O13 O 0.8679(9) 0.6420(7) -0.1427(7) 0.097(2) Uani 0.722(5) 1 d D U P A 1
O15 O 0.6883(11) 0.5269(10) -0.1252(8) 0.111(3) Uani 0.722(5) 1 d . U P A 1
O16 O 0.7023(11) 0.5289(12) 0.4090(9) 0.117(4) Uani 0.722(5) 1 d D . P A 1
O17 O 0.8341(11) 0.5328(9) 0.5780(7) 0.112(3) Uani 0.722(5) 1 d D U P A 1
O18 O 0.7019(12) 0.3602(6) 0.4564(9) 0.126(4) Uani 0.722(5) 1 d D . P A 1
O19 O 0.5972(10) 0.4720(11) 0.4933(9) 0.138(4) Uani 0.722(5) 1 d D . P A 1
O20 O 1.0878(9) 0.7279(8) 0.6912(6) 0.100(3) Uani 0.722(5) 1 d . . P A 1
O8' O 0.908(8) 0.948(5) 0.063(6) 0.099(5) Uani 0.278(5) 1 d D . P A 2
O9' O 0.828(6) 1.067(2) 0.160(3) 0.103(4) Uani 0.278(5) 1 d D . P A 2
O10' O 0.7545(15) 0.8642(12) 0.0624(11) 0.0615(17) Uani 0.278(5) 1 d D . P A 2
O11' O 0.881(3) 0.954(3) 0.2213(13) 0.0576(18) Uani 0.278(5) 1 d D . P A 2
O12' O 0.651(5) 0.546(5) -0.2980(14) 0.069(3) Uani 0.278(5) 1 d D . P A 2
O14' O 0.780(4) 0.442(2) -0.189(2) 0.061(2) Uani 0.278(5) 1 d D . P A 2
O13' O 0.8898(18) 0.6333(18) -0.1971(19) 0.097(2) Uani 0.278(5) 1 d D U P A 2
O15' O 0.625(3) 0.500(3) -0.155(2) 0.111(3) Uani 0.278(5) 1 d D U P A 2
O16' O 0.765(4) 0.536(3) 0.419(2) 0.117(4) Uani 0.278(5) 1 d D U P A 2
O17' O 0.8766(16) 0.549(2) 0.528(2) 0.112(3) Uani 0.278(5) 1 d D U P A 2
O18' O 0.765(3) 0.3984(17) 0.438(2) 0.126(4) Uani 0.278(5) 1 d D . P A 2
O19' O 0.724(3) 0.430(3) 0.5681(18) 0.138(4) Uani 0.278(5) 1 d D . P A 2
O20' O 1.095(3) 0.687(2) 0.7488(18) 0.100(3) Uani 0.278(5) 1 d . . P A 2
O21 O 0.3138(8) 0.6267(6) -0.2331(4) 0.0995(19) Uani 1 1 d D . . . .
H21C H 0.318(8) 0.602(10) -0.2874(16) 0.149 Uiso 1 1 d D U . . .
H21D H 0.245(9) 0.647(10) -0.256(4) 0.149 Uiso 1 1 d D U . . .
O22 O 0.5362(5) 0.6368(5) -0.0802(3) 0.0724(14) Uani 1 1 d D . . . .
H22M H 0.552(8) 0.582(5) -0.099(2) 0.109 Uiso 1 1 d D U . . .
H22N H 0.455(4) 0.625(7) -0.1177(16) 0.109 Uiso 1 1 d D U . . .
N2 N 0.6552(5) 0.8743(4) 0.8617(3) 0.0406(9) Uani 1 1 d . . . . .
H2 H 0.679721 0.877615 0.923400 0.049 Uiso 1 1 calc R U . . .
N3 N 0.4365(4) 0.8656(3) 0.5058(2) 0.0271(7) Uani 1 1 d . . . . .
N4 N 0.4101(4) 0.8494(3) 0.4067(3) 0.0293(8) Uani 1 1 d . . . . .
N5 N 0.3458(4) 0.8139(3) 0.2256(2) 0.0266(7) Uani 1 1 d . . . . .
N6 N 0.5291(4) 0.7547(3) 0.2085(3) 0.0292(8) Uani 1 1 d . . . . .
N7 N 0.6243(4) 0.7174(3) 0.1946(3) 0.0324(8) Uani 1 1 d . . . . .
N8 N 1.0109(5) 0.5889(4) 0.2589(4) 0.0462(11) Uani 1 1 d . . . . .
H8 H 1.066609 0.557348 0.259083 0.055 Uiso 1 1 calc R U . . .
C1 C 0.1241(5) 0.8263(5) 0.0816(4) 0.0430(12) Uani 1 1 d . . . . .
H1 H 0.048581 0.831132 0.032382 0.052 Uiso 1 1 calc R U . . .
C2 C 0.1452(5) 0.8543(4) 0.1788(3) 0.0354(10) Uani 1 1 d . . . . .
H2A H 0.084740 0.877233 0.195468 0.042 Uiso 1 1 calc R U . . .
C3 C 0.2592(4) 0.8468(3) 0.2496(3) 0.0268(8) Uani 1 1 d . . . . .
C4 C 0.3000(4) 0.8701(3) 0.3568(3) 0.0262(8) Uani 1 1 d . . . . .
C5 C 0.5426(5) 0.8510(4) 0.5634(3) 0.0310(9) Uani 1 1 d . . . . .
H5 H 0.598508 0.832994 0.537257 0.037 Uiso 1 1 calc R U . . .
C6 C 0.5788(4) 0.8612(4) 0.6672(3) 0.0283(9) Uani 1 1 d . . . . .
C7 C 0.6974(5) 0.8418(4) 0.7225(3) 0.0342(10) Uani 1 1 d . . . . .
C8 C 0.7337(5) 0.8495(4) 0.8204(4) 0.0408(11) Uani 1 1 d . . . . .
H8A H 0.811825 0.837868 0.858343 0.049 Uiso 1 1 calc R U . . .
C9 C 0.5433(5) 0.8939(4) 0.8148(3) 0.0376(10) Uani 1 1 d . . . . .
C10 C 0.4999(5) 0.8881(4) 0.7125(3) 0.0320(9) Uani 1 1 d . . . . .
C11 C 0.7887(5) 0.8177(5) 0.6768(4) 0.0454(12) Uani 1 1 d . . . . .
H11A H 0.831599 0.883333 0.653538 0.055 Uiso 1 1 calc R U . . .
H11B H 0.863641 0.806861 0.726996 0.055 Uiso 1 1 calc R U . . .
C12 C 0.4665(6) 0.9197(6) 0.8699(4) 0.0522(14) Uani 1 1 d . . . . .
H12A H 0.455715 0.988049 0.857609 0.078 Uiso 1 1 calc R U . . .
H12B H 0.518578 0.929377 0.938686 0.078 Uiso 1 1 calc R U . . .
H12C H 0.375585 0.858379 0.849165 0.078 Uiso 1 1 calc R U . . .
C13 C 0.2134(5) 0.7914(4) 0.0573(3) 0.0387(11) Uani 1 1 d . . . . .
H13 H 0.198605 0.771903 -0.007775 0.046 Uiso 1 1 calc R U . . .
C14 C 0.3259(4) 0.7863(4) 0.1324(3) 0.0288(9) Uani 1 1 d . . . . .
C15 C 0.4349(4) 0.7476(4) 0.1213(3) 0.0311(9) Uani 1 1 d D . . . .
C16 C 0.7309(5) 0.7248(4) 0.2693(3) 0.0337(9) Uani 1 1 d . . . . .
H16 H 0.743996 0.758293 0.330784 0.040 Uiso 1 1 calc R U . . .
C17 C 0.8315(5) 0.6833(4) 0.2622(4) 0.0340(10) Uani 1 1 d . . . . .
C18 C 0.8147(5) 0.6270(4) 0.1714(4) 0.0389(11) Uani 1 1 d . . . . .
C19 C 0.9107(5) 0.5765(5) 0.1737(4) 0.0452(12) Uani 1 1 d . . . . .
C20 C 1.0338(5) 0.6472(4) 0.3464(4) 0.0438(12) Uani 1 1 d . . . . .
H20 H 1.108026 0.653213 0.403318 0.053 Uiso 1 1 calc R U . . .
C21 C 0.9452(5) 0.6972(4) 0.3493(4) 0.0340(10) Uani 1 1 d . . . . .
C22 C 0.9759(5) 0.7682(5) 0.4446(4) 0.0401(11) Uani 1 1 d . . . . .
H22A H 0.979450 0.842161 0.435169 0.048 Uiso 1 1 calc R U . . .
H22B H 0.900807 0.732790 0.465545 0.048 Uiso 1 1 calc R U . . .
C23 C 0.8973(7) 0.5112(6) 0.0832(5) 0.0666(18) Uani 1 1 d . . . . .
H23A H 0.803065 0.454065 0.050057 0.100 Uiso 1 1 calc R U . . .
H23B H 0.961895 0.475944 0.099815 0.100 Uiso 1 1 calc R U . . .
H23C H 0.918093 0.561241 0.041212 0.100 Uiso 1 1 calc R U . . .

loop_
_atom_site_aniso_label
_atom_site_aniso_U_11
_atom_site_aniso_U_22
_atom_site_aniso_U_33
_atom_site_aniso_U_23
_atom_site_aniso_U_13
_atom_site_aniso_U_12
Cu1 0.0312(3) 0.0492(3) 0.0198(3) 0.0073(2) 0.0093(2) 0.0268(3)
Cu2 0.0304(3) 0.0510(4) 0.0254(3) 0.0072(2) 0.0107(2) 0.0251(3)
Cu3 0.0410(3) 0.0583(4) 0.0274(3) 0.0036(3) 0.0153(2) 0.0248(3)
Cl1 0.1042(15) 0.0505(9) 0.0651(11) 0.0143(8) 0.0249(10) 0.0207(9)
Cl2 0.0314(5) 0.0390(6) 0.0393(6) -0.0021(5) 0.0100(4) 0.0185(5)
Cl3 0.0721(9) 0.0573(8) 0.0458(7) 0.0064(6) 0.0174(7) 0.0411(7)
Cl4 0.0396(6) 0.0591(8) 0.0379(6) 0.0130(6) 0.0091(5) 0.0237(6)
O1 0.0321(15) 0.0457(18) 0.0265(15) 0.0064(13) 0.0117(12) 0.0243(14)
O2 0.0387(18) 0.069(2) 0.0268(16) 0.0094(15) 0.0128(14) 0.0336(17)
O3 0.068(3) 0.055(2) 0.043(2) 0.0105(18) 0.0186(19) 0.038(2)
O4 0.0338(17) 0.053(2) 0.0226(15) 0.0030(14) 0.0100(13) 0.0202(15)
O5 0.059(2) 0.077(3) 0.0358(19) 0.0033(18) 0.0180(18) 0.046(2)
O6 0.0338(17) 0.050(2) 0.0326(18) 0.0114(15) 0.0085(14) 0.0168(15)
O7 0.059(2) 0.041(2) 0.039(2) 0.0121(16) 0.0138(17) 0.0258(18)
O8 0.077(10) 0.146(16) 0.100(6) 0.054(11) 0.059(8) 0.048(12)
O9 0.117(10) 0.076(6) 0.112(10) 0.038(5) 0.032(5) 0.046(7)
O10 0.027(3) 0.085(4) 0.052(3) 0.025(3) 0.005(2) 0.011(2)
O11 0.050(5) 0.090(4) 0.041(3) 0.024(3) 0.014(2) 0.041(3)
O12 0.090(4) 0.073(7) 0.052(4) 0.017(6) 0.019(5) 0.050(4)
O14 0.060(5) 0.057(3) 0.080(7) 0.023(4) 0.026(6) 0.041(3)
O13 0.097(3) 0.094(3) 0.099(3) 0.0220(15) 0.0349(16) 0.0406(16)
O15 0.113(3) 0.113(3) 0.110(3) 0.0212(15) 0.0480(19) 0.0483(18)
O16 0.110(8) 0.116(5) 0.127(6) 0.060(5) 0.038(6) 0.053(6)
O17 0.112(3) 0.110(3) 0.112(3) 0.022(2) 0.039(2) 0.050(2)
O18 0.126(10) 0.036(4) 0.141(8) 0.005(5) -0.004(7) 0.012(5)
O19 0.088(6) 0.197(11) 0.157(10) 0.074(8) 0.072(7) 0.061(7)
O20 0.092(5) 0.121(7) 0.077(6) 0.020(5) 0.047(5) 0.022(5)
O8' 0.077(10) 0.146(16) 0.100(6) 0.054(11) 0.059(8) 0.048(12)
O9' 0.117(10) 0.076(6) 0.112(10) 0.038(5) 0.032(5) 0.046(7)
O10' 0.027(3) 0.085(4) 0.052(3) 0.025(3) 0.005(2) 0.011(2)
O11' 0.050(5) 0.090(4) 0.041(3) 0.024(3) 0.014(2) 0.041(3)
O12' 0.090(4) 0.073(7) 0.052(4) 0.017(6) 0.019(5) 0.050(4)
O14' 0.060(5) 0.057(3) 0.080(7) 0.023(4) 0.026(6) 0.041(3)
O13' 0.097(3) 0.094(3) 0.099(3) 0.0220(15) 0.0349(16) 0.0406(16)
O15' 0.113(3) 0.113(3) 0.110(3) 0.0212(15) 0.0480(19) 0.0483(18)
O16' 0.110(8) 0.116(5) 0.127(6) 0.060(5) 0.038(6) 0.053(6)
O17' 0.112(3) 0.110(3) 0.112(3) 0.022(2) 0.039(2) 0.050(2)
O18' 0.126(10) 0.036(4) 0.141(8) 0.005(5) -0.004(7) 0.012(5)
O19' 0.088(6) 0.197(11) 0.157(10) 0.074(8) 0.072(7) 0.061(7)
O20' 0.092(5) 0.121(7) 0.077(6) 0.020(5) 0.047(5) 0.022(5)
O21 0.110(5) 0.102(5) 0.063(3) 0.009(3) 0.019(3) 0.036(4)
O22 0.076(3) 0.110(4) 0.039(2) 0.001(2) 0.025(2) 0.047(3)
N2 0.049(2) 0.050(2) 0.0218(18) 0.0083(17) 0.0083(17) 0.026(2)
N3 0.0297(18) 0.0346(19) 0.0195(16) 0.0055(14) 0.0090(14) 0.0168(15)
N4 0.0288(18) 0.043(2) 0.0205(16) 0.0060(15) 0.0087(14) 0.0216(16)
N5 0.0272(17) 0.0328(18) 0.0223(17) 0.0073(14) 0.0084(14) 0.0163(15)
N6 0.0298(18) 0.040(2) 0.0222(17) 0.0042(15) 0.0109(14) 0.0196(16)
N7 0.0328(19) 0.040(2) 0.0293(19) 0.0052(16) 0.0137(15) 0.0191(16)
N8 0.040(2) 0.045(2) 0.059(3) 0.002(2) 0.020(2) 0.025(2)
C1 0.038(3) 0.060(3) 0.032(2) 0.009(2) 0.004(2) 0.031(2)
C2 0.033(2) 0.045(3) 0.032(2) 0.010(2) 0.0089(18) 0.024(2)
C3 0.025(2) 0.028(2) 0.027(2) 0.0043(16) 0.0085(16) 0.0143(17)
C4 0.0237(19) 0.028(2) 0.025(2) 0.0036(16) 0.0076(16) 0.0112(16)
C5 0.029(2) 0.040(2) 0.028(2) 0.0073(18) 0.0111(17) 0.0196(19)
C6 0.029(2) 0.030(2) 0.022(2) 0.0041(16) 0.0065(16) 0.0124(17)
C7 0.033(2) 0.038(2) 0.028(2) 0.0051(18) 0.0058(18) 0.0172(19)
C8 0.039(3) 0.046(3) 0.031(2) 0.011(2) 0.0030(19) 0.020(2)
C9 0.043(3) 0.039(3) 0.026(2) 0.0053(19) 0.0130(19) 0.014(2)
C10 0.033(2) 0.036(2) 0.025(2) 0.0046(17) 0.0088(17) 0.0156(19)
C11 0.038(3) 0.062(3) 0.037(3) 0.007(2) 0.007(2) 0.030(3)
C12 0.061(3) 0.074(4) 0.031(3) 0.010(3) 0.021(2) 0.036(3)
C13 0.041(3) 0.052(3) 0.021(2) 0.0059(19) 0.0063(19) 0.023(2)
C14 0.029(2) 0.034(2) 0.022(2) 0.0058(16) 0.0067(16) 0.0146(18)
C15 0.028(2) 0.037(2) 0.025(2) 0.0051(17) 0.0078(17) 0.0125(18)
C16 0.033(2) 0.041(2) 0.027(2) 0.0019(18) 0.0104(18) 0.017(2)
C17 0.034(2) 0.036(2) 0.039(3) 0.0093(19) 0.020(2) 0.0169(19)
C18 0.036(2) 0.038(2) 0.044(3) 0.003(2) 0.019(2) 0.015(2)
C19 0.040(3) 0.044(3) 0.050(3) -0.001(2) 0.018(2) 0.019(2)
C20 0.033(2) 0.043(3) 0.050(3) 0.001(2) 0.010(2) 0.018(2)
C21 0.031(2) 0.033(2) 0.038(2) 0.0049(19) 0.0149(19) 0.0137(19)
C22 0.030(2) 0.047(3) 0.041(3) 0.003(2) 0.011(2) 0.018(2)
C23 0.058(4) 0.078(4) 0.062(4) -0.015(3) 0.022(3) 0.034(3)

loop_
_atom_type_symbol
_atom_type_description
_atom_type_scat_dispersion_real
_atom_type_scat_dispersion_imag
_atom_type_scat_source
C C 0.0033 0.0016 'International Tables Vol C Tables 4.2.6.8 and 6.1.1.4'
H H 0.0000 0.0000 'International Tables Vol C Tables 4.2.6.8 and 6.1.1.4'
Cu Cu 0.3201 1.2651 'International Tables Vol C Tables 4.2.6.8 and 6.1.1.4'
N N 0.0061 0.0033 'International Tables Vol C Tables 4.2.6.8 and 6.1.1.4'
O O 0.0106 0.0060 'International Tables Vol C Tables 4.2.6.8 and 6.1.1.4'
Cl Cl 0.1484 0.1585 'International Tables Vol C Tables 4.2.6.8 and 6.1.1.4'

loop_
_geom_angle_atom_site_label_1
_geom_angle_atom_site_label_2
_geom_angle_atom_site_label_3
_geom_angle
_geom_angle_site_symmetry_1
_geom_angle_site_symmetry_3
_geom_angle_publ_flag
N5 Cu1 N6 78.86(14) . . ?
N5 Cu1 N4 78.04(14) . . ?
N6 Cu1 N4 156.85(14) . . ?
N5 Cu1 O7 136.46(16) . . ?
N6 Cu1 O7 95.37(16) . . ?
N4 Cu1 O7 100.27(16) . . ?
N5 Cu1 Cl2 133.15(11) . 2_676 ?
N6 Cu1 Cl2 98.90(11) . 2_676 ?
N4 Cu1 Cl2 97.96(11) . 2_676 ?
O7 Cu1 Cl2 90.38(12) . 2_676 ?
O2 Cu2 N3 91.69(14) . . ?
O2 Cu2 O1 172.41(13) . . ?
N3 Cu2 O1 80.81(13) . . ?
O2 Cu2 O6 92.80(15) . 1_455 ?
N3 Cu2 O6 117.69(15) . 1_455 ?
O1 Cu2 O6 89.71(13) . 1_455 ?
O2 Cu2 Cl2 93.59(11) . . ?
N3 Cu2 Cl2 145.27(11) . . ?
O1 Cu2 Cl2 93.25(9) . . ?
O6 Cu2 Cl2 96.31(10) 1_455 . ?
O5 Cu3 N7 92.64(16) . . ?
O5 Cu3 O22 91.45(19) . . ?
N7 Cu3 O22 174.9(2) . . ?
O5 Cu3 O4 172.24(17) . . ?
N7 Cu3 O4 82.64(14) . . ?
O22 Cu3 O4 93.62(18) . . ?
O16 Cl1 O17 121.0(8) . . ?
O16' Cl1 O19' 166(2) . . ?
O16 Cl1 O18 114.3(9) . . ?
O17 Cl1 O18 116.9(7) . . ?
O16' Cl1 O18' 81(2) . . ?
O19' Cl1 O18' 101.9(19) . . ?
O16' Cl1 O17' 69.3(18) . . ?
O19' Cl1 O17' 97.2(16) . . ?
O18' Cl1 O17' 86.7(16) . . ?
O16 Cl1 O19 88.3(7) . . ?
O17 Cl1 O19 104.0(7) . . ?
O18 Cl1 O19 105.6(8) . . ?
Cu2 Cl2 Cu1 96.94(4) . 2_676 ?
O13 Cl3 O15 99.7(6) . . ?
O13 Cl3 O12 114.8(9) . . ?
O15 Cl3 O12 104.7(8) . . ?
O13 Cl3 O14 118.7(6) . . ?
O15 Cl3 O14 106.8(7) . . ?
O12 Cl3 O14 110.3(6) . . ?
O12' Cl3 O14' 114.4(19) . . ?
O12' Cl3 O13' 96(3) . . ?
O14' Cl3 O13' 98.9(18) . . ?
O12' Cl3 O15' 97(2) . . ?
O14' Cl3 O15' 94.8(19) . . ?
O13' Cl3 O15' 155.5(15) . . ?
O9' Cl4 O11' 86(2) . . ?
O9' Cl4 O10' 135(2) . . ?
O11' Cl4 O10' 105.4(16) . . ?
O9' Cl4 O8' 137(3) . . ?
O11' Cl4 O8' 123(4) . . ?
O10' Cl4 O8' 72(3) . . ?
O11 Cl4 O10 114.8(5) . . ?
O11 Cl4 O9 116.7(8) . . ?
O10 Cl4 O9 109.9(8) . . ?
O11 Cl4 O8 106.0(14) . . ?
O10 Cl4 O8 113.0(12) . . ?
O9 Cl4 O8 94.7(9) . . ?
C4 O1 Cu2 109.8(3) . . ?
C10 O2 Cu2 127.6(3) . . ?
C11 O3 H3 109.5 . . ?
C15 O4 Cu3 107.3(3) . . ?
C18 O5 Cu3 126.6(3) . . ?
C22 O6 Cu2 122.7(3) . 1_655 ?
C22 O6 H6A 116(4) . . ?
Cu2 O6 H6A 109(4) 1_655 . ?
Cu1 O7 H7A 113(4) . . ?
Cu1 O7 H7B 120(4) . . ?
H7A O7 H7B 119(5) . . ?
Cl4 O8' O10' 54.2(15) . . ?
Cl4 O10' O8' 54.3(16) . . ?
Cl1 O16' O17' 56.8(11) . . ?
Cl1 O17' O16' 53.8(10) . . ?
H21C O21 H21D 101(3) . . ?
Cu3 O22 H22M 115(2) . . ?
Cu3 O22 H22N 117(2) . . ?
H22M O22 H22N 107(3) . . ?
C9 N2 C8 125.3(4) . . ?
C9 N2 H2 117.3 . . ?
C8 N2 H2 117.3 . . ?
C5 N3 N4 117.1(4) . . ?
C5 N3 Cu2 129.0(3) . . ?
N4 N3 Cu2 113.8(2) . . ?
C4 N4 N3 110.3(3) . . ?
C4 N4 Cu1 116.7(3) . . ?
N3 N4 Cu1 133.0(3) . . ?
C3 N5 C14 121.7(4) . . ?
C3 N5 Cu1 119.7(3) . . ?
C14 N5 Cu1 118.7(3) . . ?
C15 N6 N7 108.3(4) . . ?
C15 N6 Cu1 118.9(3) . . ?
N7 N6 Cu1 132.6(3) . . ?
C16 N7 N6 119.0(4) . . ?
C16 N7 Cu3 128.4(3) . . ?
N6 N7 Cu3 112.4(3) . . ?
C19 N8 C20 125.7(4) . . ?
C19 N8 H8 117.2 . . ?
C20 N8 H8 117.2 . . ?
C13 C1 C2 120.9(4) . . ?
C13 C1 H1 119.5 . . ?
C2 C1 H1 119.5 . . ?
C3 C2 C1 117.6(4) . . ?
C3 C2 H2A 121.2 . . ?
C1 C2 H2A 121.2 . . ?
N5 C3 C2 121.1(4) . . ?
N5 C3 C4 112.1(3) . . ?
C2 C3 C4 126.8(4) . . ?
O1 C4 N4 125.1(4) . . ?
O1 C4 C3 121.5(4) . . ?
N4 C4 C3 113.4(4) . . ?
N3 C5 C6 122.7(4) . . ?
N3 C5 H5 118.6 . . ?
C6 C5 H5 118.6 . . ?
C10 C6 C7 120.5(4) . . ?
C10 C6 C5 122.2(4) . . ?
C7 C6 C5 117.2(4) . . ?
C8 C7 C6 118.8(4) . . ?
C8 C7 C11 119.2(4) . . ?
C6 C7 C11 121.9(4) . . ?
N2 C8 C7 119.3(4) . . ?
N2 C8 H8A 120.3 . . ?
C7 C8 H8A 120.3 . . ?
N2 C9 C10 118.5(4) . . ?
N2 C9 C12 119.4(4) . . ?
C10 C9 C12 122.2(5) . . ?
O2 C10 C6 126.5(4) . . ?
O2 C10 C9 115.9(4) . . ?
C6 C10 C9 117.6(4) . . ?
O3 C11 C7 114.4(4) . . ?
O3 C11 H11A 108.7 . . ?
C7 C11 H11A 108.7 . . ?
O3 C11 H11B 108.7 . . ?
C7 C11 H11B 108.7 . . ?
H11A C11 H11B 107.6 . . ?
C9 C12 H12A 109.5 . . ?
C9 C12 H12B 109.5 . . ?
H12A C12 H12B 109.5 . . ?
C9 C12 H12C 109.5 . . ?
H12A C12 H12C 109.5 . . ?
H12B C12 H12C 109.5 . . ?
C1 C13 C14 118.1(4) . . ?
C1 C13 H13 120.9 . . ?
C14 C13 H13 120.9 . . ?
N5 C14 C13 120.5(4) . . ?
N5 C14 C15 113.0(4) . . ?
C13 C14 C15 126.5(4) . . ?
O4 C15 N6 129.2(4) . . ?
O4 C15 C14 120.3(4) . . ?
N6 C15 C14 110.5(4) . . ?
N7 C16 C17 122.8(4) . . ?
N7 C16 H16 118.6 . . ?
C17 C16 H16 118.6 . . ?
C21 C17 C18 120.8(4) . . ?
C21 C17 C16 117.6(4) . . ?
C18 C17 C16 121.6(4) . . ?
O5 C18 C17 126.7(4) . . ?
O5 C18 C19 116.0(4) . . ?
C17 C18 C19 117.2(5) . . ?
N8 C19 C18 118.3(5) . . ?
N8 C19 C23 120.5(5) . . ?
C18 C19 C23 121.2(5) . . ?
N8 C20 C21 118.9(5) . . ?
N8 C20 H20 120.6 . . ?
C21 C20 H20 120.6 . . ?
C20 C21 C17 118.9(4) . . ?
C20 C21 C22 119.0(4) . . ?
C17 C21 C22 122.1(4) . . ?
O6 C22 C21 111.3(4) . . ?
O6 C22 H22A 109.4 . . ?
C21 C22 H22A 109.4 . . ?
O6 C22 H22B 109.4 . . ?
C21 C22 H22B 109.4 . . ?
H22A C22 H22B 108.0 . . ?
C19 C23 H23A 109.5 . . ?
C19 C23 H23B 109.5 . . ?
H23A C23 H23B 109.5 . . ?
C19 C23 H23C 109.5 . . ?
H23A C23 H23C 109.5 . . ?
H23B C23 H23C 109.5 . . ?

loop_
_geom_bond_atom_site_label_1
_geom_bond_atom_site_label_2
_geom_bond_distance
_geom_bond_site_symmetry_2
_geom_bond_publ_flag
Cu1 N5 1.961(3) . ?
Cu1 N6 2.005(4) . ?
Cu1 N4 2.027(4) . ?
Cu1 O7 2.069(4) . ?
Cu1 Cl2 2.4256(12) 2_676 ?
Cu2 O2 1.894(3) . ?
Cu2 N3 1.947(3) . ?
Cu2 O1 1.990(3) . ?
Cu2 O6 2.178(4) 1_455 ?
Cu2 Cl2 2.3254(12) . ?
Cu3 O5 1.878(4) . ?
Cu3 N7 1.925(4) . ?
Cu3 O22 1.931(4) . ?
Cu3 O4 1.957(3) . ?
Cl1 O16 1.390(8) . ?
Cl1 O17 1.396(9) . ?
Cl1 O16' 1.398(15) . ?
Cl1 O19' 1.403(14) . ?
Cl1 O18 1.405(7) . ?
Cl1 O18' 1.430(15) . ?
Cl1 O17' 1.449(14) . ?
Cl1 O19 1.503(8) . ?
Cl3 O13 1.384(8) . ?
Cl3 O15 1.415(11) . ?
Cl3 O12 1.422(8) . ?
Cl3 O14 1.428(7) . ?
Cl3 O12' 1.526(15) . ?
Cl3 O14' 1.527(15) . ?
Cl3 O13' 1.602(14) . ?
Cl3 O15' 1.618(15) . ?
Cl4 O9' 1.412(15) . ?
Cl4 O11' 1.417(13) . ?
Cl4 O10' 1.422(12) . ?
Cl4 O8' 1.424(15) . ?
Cl4 O11 1.430(6) . ?
Cl4 O10 1.431(5) . ?
Cl4 O9 1.438(8) . ?
Cl4 O8 1.438(8) . ?
O1 C4 1.263(5) . ?
O2 C10 1.292(5) . ?
O3 C11 1.402(7) . ?
O3 H3 0.8200 . ?
O4 C15 1.217(5) . ?
O5 C18 1.289(6) . ?
O6 C22 1.423(6) . ?
O6 H6A 0.83(2) . ?
O7 H7A 0.812(19) . ?
O7 H7B 0.805(19) . ?
O8' O10' 1.66(6) . ?
O16' O17' 1.62(4) . ?
O21 H21C 0.88(2) . ?
O21 H21D 0.86(2) . ?
O22 H22M 0.846(19) . ?
O22 H22N 0.828(19) . ?
N2 C9 1.325(7) . ?
N2 C8 1.349(7) . ?
N2 H2 0.8600 . ?
N3 C5 1.284(5) . ?
N3 N4 1.393(5) . ?
N4 C4 1.327(5) . ?
N5 C3 1.331(5) . ?
N5 C14 1.336(5) . ?
N6 C15 1.329(5) . ?
N6 N7 1.389(5) . ?
N7 C16 1.281(6) . ?
N8 C19 1.319(7) . ?
N8 C20 1.361(7) . ?
N8 H8 0.8600 . ?
C1 C13 1.378(7) . ?
C1 C2 1.390(7) . ?
C1 H1 0.9300 . ?
C2 C3 1.381(6) . ?
C2 H2A 0.9300 . ?
C3 C4 1.483(6) . ?
C5 C6 1.445(6) . ?
C5 H5 0.9300 . ?
C6 C10 1.407(6) . ?
C6 C7 1.415(6) . ?
C7 C8 1.363(7) . ?
C7 C11 1.518(7) . ?
C8 H8A 0.9300 . ?
C9 C10 1.422(6) . ?
C9 C12 1.484(7) . ?
C11 H11A 0.9700 . ?
C11 H11B 0.9700 . ?
C12 H12A 0.9600 . ?
C12 H12B 0.9600 . ?
C12 H12C 0.9600 . ?
C13 C14 1.386(6) . ?
C13 H13 0.9300 . ?
C14 C15 1.531(6) . ?
C16 C17 1.444(6) . ?
C16 H16 0.9300 . ?
C17 C21 1.407(7) . ?
C17 C18 1.418(7) . ?
C18 C19 1.438(7) . ?
C19 C23 1.481(8) . ?
C20 C21 1.378(7) . ?
C20 H20 0.9300 . ?
C21 C22 1.502(7) . ?
C22 H22A 0.9700 . ?
C22 H22B 0.9700 . ?
C23 H23A 0.9600 . ?
C23 H23B 0.9600 . ?
C23 H23C 0.9600 . ?

loop_
_geom_torsion_atom_site_label_1
_geom_torsion_atom_site_label_2
_geom_torsion_atom_site_label_3
_geom_torsion_atom_site_label_4
_geom_torsion
_geom_torsion_site_symmetry_1
_geom_torsion_site_symmetry_2
_geom_torsion_site_symmetry_3
_geom_torsion_site_symmetry_4
_geom_torsion_publ_flag
N3 Cu2 O2 C10 1.7(4) . . . . ?
O6 Cu2 O2 C10 119.5(4) 1_455 . . . ?
Cl2 Cu2 O2 C10 -144.0(4) . . . . ?
N7 Cu3 O5 C18 -8.5(5) . . . . ?
O22 Cu3 O5 C18 168.4(5) . . . . ?
O9' Cl4 O8' O10' -138(5) . . . . ?
O11' Cl4 O8' O10' 97(3) . . . . ?
O9' Cl4 O10' O8' 139(5) . . . . ?
O11' Cl4 O10' O8' -120(4) . . . . ?
O19' Cl1 O16' O17' 11(10) . . . . ?
O18' Cl1 O16' O17' -90.0(19) . . . . ?
O19' Cl1 O17' O16' -177(2) . . . . ?
O18' Cl1 O17' O16' 81(2) . . . . ?
C5 N3 N4 C4 -178.4(4) . . . . ?
Cu2 N3 N4 C4 -0.2(4) . . . . ?
C5 N3 N4 Cu1 1.9(6) . . . . ?
Cu2 N3 N4 Cu1 -179.8(2) . . . . ?
C15 N6 N7 C16 174.9(4) . . . . ?
Cu1 N6 N7 C16 -10.5(6) . . . . ?
C15 N6 N7 Cu3 -0.3(4) . . . . ?
Cu1 N6 N7 Cu3 174.3(2) . . . . ?
C13 C1 C2 C3 0.5(8) . . . . ?
C14 N5 C3 C2 -0.3(7) . . . . ?
Cu1 N5 C3 C2 -178.7(3) . . . . ?
C14 N5 C3 C4 178.6(4) . . . . ?
Cu1 N5 C3 C4 0.1(5) . . . . ?
C1 C2 C3 N5 0.0(7) . . . . ?
C1 C2 C3 C4 -178.7(4) . . . . ?
Cu2 O1 C4 N4 -4.1(5) . . . . ?
Cu2 O1 C4 C3 174.7(3) . . . . ?
N3 N4 C4 O1 3.0(6) . . . . ?
Cu1 N4 C4 O1 -177.3(3) . . . . ?
N3 N4 C4 C3 -175.9(3) . . . . ?
Cu1 N4 C4 C3 3.8(5) . . . . ?
N5 C3 C4 O1 178.5(4) . . . . ?
C2 C3 C4 O1 -2.7(7) . . . . ?
N5 C3 C4 N4 -2.6(5) . . . . ?
C2 C3 C4 N4 176.2(4) . . . . ?
N4 N3 C5 C6 -177.8(4) . . . . ?
Cu2 N3 C5 C6 4.2(7) . . . . ?
N3 C5 C6 C10 0.0(7) . . . . ?
N3 C5 C6 C7 179.3(4) . . . . ?
C10 C6 C7 C8 0.0(7) . . . . ?
C5 C6 C7 C8 -179.3(4) . . . . ?
C10 C6 C7 C11 -177.3(4) . . . . ?
C5 C6 C7 C11 3.4(7) . . . . ?
C9 N2 C8 C7 -0.9(8) . . . . ?
C6 C7 C8 N2 0.7(7) . . . . ?
C11 C7 C8 N2 178.1(5) . . . . ?
C8 N2 C9 C10 0.5(8) . . . . ?
C8 N2 C9 C12 179.7(5) . . . . ?
Cu2 O2 C10 C6 1.4(7) . . . . ?
Cu2 O2 C10 C9 179.7(3) . . . . ?
C7 C6 C10 O2 177.8(5) . . . . ?
C5 C6 C10 O2 -2.9(7) . . . . ?
C7 C6 C10 C9 -0.5(7) . . . . ?
C5 C6 C10 C9 178.8(4) . . . . ?
N2 C9 C10 O2 -178.2(4) . . . . ?
C12 C9 C10 O2 2.6(7) . . . . ?
N2 C9 C10 C6 0.3(7) . . . . ?
C12 C9 C10 C6 -179.0(5) . . . . ?
C8 C7 C11 O3 124.3(5) . . . . ?
C6 C7 C11 O3 -58.3(7) . . . . ?
C2 C1 C13 C14 -0.7(8) . . . . ?
C3 N5 C14 C13 0.1(7) . . . . ?
Cu1 N5 C14 C13 178.5(4) . . . . ?
C3 N5 C14 C15 -178.3(4) . . . . ?
Cu1 N5 C14 C15 0.2(5) . . . . ?
C1 C13 C14 N5 0.4(7) . . . . ?
C1 C13 C14 C15 178.6(5) . . . . ?
Cu3 O4 C15 N6 2.0(6) . . . . ?
Cu3 O4 C15 C14 -178.5(3) . . . . ?
N7 N6 C15 O4 -1.2(7) . . . . ?
Cu1 N6 C15 O4 -176.7(4) . . . . ?
N7 N6 C15 C14 179.2(3) . . . . ?
Cu1 N6 C15 C14 3.8(5) . . . . ?
N5 C14 C15 O4 177.9(4) . . . . ?
C13 C14 C15 O4 -0.3(7) . . . . ?
N5 C14 C15 N6 -2.5(5) . . . . ?
C13 C14 C15 N6 179.3(5) . . . . ?
N6 N7 C16 C17 177.0(4) . . . . ?
Cu3 N7 C16 C17 -8.7(7) . . . . ?
N7 C16 C17 C21 179.3(4) . . . . ?
N7 C16 C17 C18 -2.7(7) . . . . ?
Cu3 O5 C18 C17 1.1(8) . . . . ?
Cu3 O5 C18 C19 -179.6(4) . . . . ?
C21 C17 C18 O5 -175.3(5) . . . . ?
C16 C17 C18 O5 6.8(8) . . . . ?
C21 C17 C18 C19 5.4(7) . . . . ?
C16 C17 C18 C19 -172.5(5) . . . . ?
C20 N8 C19 C18 -0.9(8) . . . . ?
C20 N8 C19 C23 179.7(6) . . . . ?
O5 C18 C19 N8 178.3(5) . . . . ?
C17 C18 C19 N8 -2.4(7) . . . . ?
O5 C18 C19 C23 -2.3(8) . . . . ?
C17 C18 C19 C23 177.0(5) . . . . ?
C19 N8 C20 C21 1.2(8) . . . . ?
N8 C20 C21 C17 2.0(7) . . . . ?
N8 C20 C21 C22 -175.9(5) . . . . ?
C18 C17 C21 C20 -5.3(7) . . . . ?
C16 C17 C21 C20 172.7(5) . . . . ?
C18 C17 C21 C22 172.5(5) . . . . ?
C16 C17 C21 C22 -9.5(7) . . . . ?
Cu2 O6 C22 C21 85.6(5) 1_655 . . . ?
C20 C21 C22 O6 5.5(7) . . . . ?
C17 C21 C22 O6 -172.3(4) . . . . ?
